data_2218412
loop_
_publ_author_name
'Liu, Yun'
'Li, Jie'

_publ_section_title
;
 3-Aminopyridinium 4-hydroxy-3-iodonaphthalene-1-sulfonate dihydrate
;
_journal_coeditor_code HB2719
_journal_issue 6
_journal_name_full 'Acta Crystallographica Section E'
_journal_page_first o1109
_journal_paper_doi 10.1107/S1600536808014098
_journal_volume 64
_journal_year 2008
_chemical_formula_iupac 'C5 H7 N2 +, C10 H6 I O4 S -, 2H2 O'
_chemical_formula_moiety 'C5 H7 N2 +, C10 H6 I O4 S -, 2(H2 O)'
_chemical_formula_sum 'C15 H17 I N2 O6 S'
_chemical_formula_weight 480.27
_chemical_name_systematic
;
3-Aminopyridinium 4-hydroxy-3-iodonaphthalene-1-sulfonate dihydrate
;
_space_group_IT_number 14
_symmetry_cell_setting monoclinic
_symmetry_space_group_name_Hall '-P 2yn'
_symmetry_space_group_name_H-M 'P 1 21/n 1'
_atom_sites_solution_hydrogens geom
_atom_sites_solution_primary direct
_atom_sites_solution_secondary difmap
_audit_creation_method SHELXL-97
_cell_angle_alpha 90.00
_cell_angle_beta 110.8680(10)
_cell_angle_gamma 90.00
_cell_formula_units_Z 4
_cell_length_a 15.0219(6)
_cell_length_b 6.9917(3)
_cell_length_c 18.0729(7)
_cell_measurement_reflns_used 9093
_cell_measurement_temperature 296(2)
_cell_measurement_theta_max 27.70
_cell_measurement_theta_min 2.41
_cell_volume 1773.66(13)
_computing_cell_refinement 'SMART (Bruker, 2001)'
_computing_data_collection 'SMART (Bruker, 2001)'
_computing_data_reduction 'SAINT-Plus (Bruker, 2001)'
_computing_molecular_graphics 'PLATON (Spek, 2003)'
_computing_publication_material 'PLATON (Spek, 2003)'
_computing_structure_refinement 'SHELXL97 (Sheldrick, 2008)'
_computing_structure_solution 'SHELXS97 (Sheldrick, 2008)'
_diffrn_ambient_temperature 296(2)
_diffrn_measured_fraction_theta_full 0.999
_diffrn_measured_fraction_theta_max 0.999
_diffrn_measurement_device_type 'Bruker SMART APEX CCD'
_diffrn_measurement_method \w
_diffrn_radiation_monochromator graphite
_diffrn_radiation_source 'fine-focus sealed tube'
_diffrn_radiation_type MoK\a
_diffrn_radiation_wavelength 0.71073
_diffrn_reflns_av_R_equivalents 0.0266
_diffrn_reflns_av_sigmaI/netI 0.0190
_diffrn_reflns_limit_h_max 18
_diffrn_reflns_limit_h_min -18
_diffrn_reflns_limit_k_max 8
_diffrn_reflns_limit_k_min -8
_diffrn_reflns_limit_l_max 22
_diffrn_reflns_limit_l_min -22
_diffrn_reflns_number 17926
_diffrn_reflns_theta_full 26.00
_diffrn_reflns_theta_max 26.00
_diffrn_reflns_theta_min 2.19
_diffrn_standards_decay_% 0
_diffrn_standards_interval_count 0
_diffrn_standards_number 0
_exptl_absorpt_coefficient_mu 1.957
_exptl_absorpt_correction_T_max 0.828
_exptl_absorpt_correction_T_min 0.720
_exptl_absorpt_correction_type multi-scan
_exptl_absorpt_process_details '(SADABS; Bruker, 2001)'
_exptl_crystal_colour yellow
_exptl_crystal_density_diffrn 1.799
_exptl_crystal_density_method 'not measured'
_exptl_crystal_description block
_exptl_crystal_F_000 952
_exptl_crystal_size_max 0.18
_exptl_crystal_size_mid 0.12
_exptl_crystal_size_min 0.10
_refine_diff_density_max 0.705
_refine_diff_density_min -0.959
_refine_ls_extinction_method none
_refine_ls_goodness_of_fit_ref 1.078
_refine_ls_hydrogen_treatment mixed
_refine_ls_matrix_type full
_refine_ls_number_parameters 258
_refine_ls_number_reflns 3484
_refine_ls_number_restraints 34
_refine_ls_restrained_S_all 1.076
_refine_ls_R_factor_all 0.0280
_refine_ls_R_factor_gt 0.0246
_refine_ls_shift/su_max 0.000
_refine_ls_shift/su_mean 0.000
_refine_ls_structure_factor_coef Fsqd
_refine_ls_weighting_details 'calc w=1/[\s^2^(Fo^2^)+(0.0364P)^2^+1.4355P] where P=(Fo^2^+2Fc^2^)/3'
_refine_ls_weighting_scheme calc
_refine_ls_wR_factor_gt 0.0669
_refine_ls_wR_factor_ref 0.0689
_reflns_number_gt 3128
_reflns_number_total 3484
_reflns_threshold_expression I>2\s(I)
_cod_data_source_file hb2719.cif
_cod_data_source_block I
_cod_depositor_comments
;
The following automatic conversions were performed:
'_symmetry_cell_setting' value 'Monoclinic' changed to 'monoclinic'
according to '/home/saulius/struct/CIF-dictionaries/cif_core.dic'
dictionary named 'cif_core.dic' version 2.4.1 from 2010-06-29.

Automatic conversion script
Id: cif_fix_enum 1527 2010-12-29 10:47:43Z saulius 

The following automatic conversions were performed:

'_symmetry_cell_setting' value 'Monoclinic' changed to 'monoclinic'
according to /home/saulius/struct/CIF-dictionaries/cif_core.dic
dictionary named 'cif_core.dic' version 2.4.1 from 2010-06-29.

Automatic conversion script
Id: cif_fix_values 1715 2011-07-08 13:25:40Z adriana 
;
_cod_original_cell_volume 1773.66(12)
_cod_original_sg_symbol_H-M 'P 21/n'
_cod_database_code 2218412
_cod_database_fobs_code 2218412

loop_
_symmetry_equiv_pos_as_xyz
'x, y, z'
'-x+1/2, y+1/2, -z+1/2'
'-x, -y, -z'
'x-1/2, -y-1/2, z-1/2'

loop_
_atom_site_type_symbol
_atom_site_label
_atom_site_fract_x
_atom_site_fract_y
_atom_site_fract_z
_atom_site_U_iso_or_equiv
_atom_site_adp_type
_atom_site_calc_flag
_atom_site_refinement_flags
_atom_site_occupancy
N N1 0.7208(2) 0.1965(4) -0.01736(18) 0.0486(7) Uani d D 1
H H1A 0.6708(18) 0.233(5) -0.0582(16) 0.056(11) Uiso d D 1
N N2 0.7670(2) 0.0577(5) 0.18478(18) 0.0614(8) Uani d D 1
H H2B 0.7069(11) 0.034(6) 0.179(2) 0.065(11) Uiso d D 1
H H2C 0.8150(18) 0.008(5) 0.2246(15) 0.059(10) Uiso d D 1
C C11 0.8061(3) 0.1948(5) -0.0234(2) 0.0564(9) Uani d . 1
H H11A 0.8135 0.2277 -0.0708 0.068 Uiso calc R 1
C C12 0.8834(2) 0.1434(5) 0.0416(2) 0.0577(9) Uani d . 1
H H12A 0.9438 0.1405 0.0384 0.069 Uiso calc R 1
C C13 0.8718(2) 0.0965(5) 0.1112(2) 0.0541(8) Uani d . 1
H H13A 0.9245 0.0618 0.1550 0.065 Uiso calc R 1
C C14 0.7811(2) 0.1006(4) 0.11680(19) 0.0433(7) Uani d . 1
C C15 0.7058(2) 0.1516(4) 0.0493(2) 0.0447(7) Uani d . 1
H H15A 0.6443 0.1547 0.0502 0.054 Uiso calc R 1
S S1 0.51967(4) 0.21097(9) 0.19020(4) 0.03081(15) Uani d . 1
I I1 0.159514(12) 0.20253(3) 0.230170(10) 0.03822(8) Uani d . 1
O O1 0.54976(13) 0.0659(3) 0.14622(13) 0.0469(5) Uani d . 1
O O2 0.55842(13) 0.3982(3) 0.18257(13) 0.0469(5) Uani d . 1
O O3 0.53822(15) 0.1580(4) 0.27109(13) 0.0570(6) Uani d . 1
O O4 0.10004(13) 0.2998(3) 0.04865(12) 0.0393(5) Uani d D 1
H H4 0.080(3) 0.315(6) -0.0008(7) 0.071(13) Uiso d D 1
C C1 0.39401(17) 0.2327(4) 0.14385(15) 0.0273(5) Uani d . 1
C C2 0.33925(18) 0.2092(3) 0.18943(15) 0.0285(5) Uani d . 1
H H2A 0.3682 0.1784 0.2427 0.034 Uiso calc R 1
C C3 0.24002(18) 0.2308(4) 0.15712(15) 0.0281(5) Uani d . 1
C C4 0.19533(17) 0.2770(3) 0.07873(15) 0.0275(5) Uani d . 1
C C5 0.25099(18) 0.3043(3) 0.03008(15) 0.0275(5) Uani d U 1
C C6 0.20225(16) 0.3533(3) -0.04661(13) 0.0230(5) Uani d U 1
H H6 0.1364 0.3671 -0.0655 0.028 Uiso calc R 1
C C7 0.2508(2) 0.3803(4) -0.09292(16) 0.0399(6) Uani d . 1
H H7 0.2179 0.4140 -0.1454 0.048 Uiso calc R 1
C C8 0.3502(2) 0.3611(5) -0.06744(17) 0.0423(7) Uani d . 1
H H8 0.3818 0.3819 -0.1027 0.051 Uiso calc R 1
C C9 0.4003(2) 0.3120(4) 0.00897(17) 0.0371(6) Uani d . 1
H H9 0.4661 0.2985 0.0262 0.045 Uiso calc R 1
C C10 0.35128(18) 0.2815(3) 0.06225(15) 0.0275(5) Uani d . 1
O O1W -0.02157(17) 0.3572(4) -0.09765(13) 0.0532(6) Uani d DU 1
H H1WA -0.038(2) 0.473(2) -0.095(2) 0.060(5) Uiso d DU 1
H H1WB 0.002(2) 0.359(4) -0.1337(16) 0.056(5) Uiso d DU 1
O O2W 0.55451(16) 0.2736(3) -0.13855(17) 0.0555(6) Uani d D 1
H H2WA 0.5162(18) 0.179(3) -0.147(2) 0.059(11) Uiso d D 1
H H2WB 0.5167(18) 0.370(3) -0.151(2) 0.072(13) Uiso d D 1

loop_
_atom_site_aniso_label
_atom_site_aniso_U_11
_atom_site_aniso_U_22
_atom_site_aniso_U_33
_atom_site_aniso_U_12
_atom_site_aniso_U_13
_atom_site_aniso_U_23
N1 0.0482(16) 0.0385(14) 0.0518(16) -0.0003(12) 0.0091(13) 0.0011(12)
N2 0.0386(16) 0.090(2) 0.0548(17) 0.0127(16) 0.0150(14) 0.0124(16)
C11 0.063(2) 0.0483(19) 0.064(2) -0.0091(16) 0.0302(19) 0.0008(16)
C12 0.0395(17) 0.060(2) 0.080(3) -0.0068(15) 0.0282(18) 0.0007(19)
C13 0.0307(15) 0.058(2) 0.068(2) 0.0012(14) 0.0112(15) 0.0044(17)
C14 0.0321(14) 0.0431(16) 0.0531(17) 0.0027(12) 0.0129(13) -0.0010(14)
C15 0.0316(14) 0.0430(16) 0.0580(19) 0.0040(12) 0.0142(14) 0.0016(14)
S1 0.0198(3) 0.0380(3) 0.0329(3) 0.0003(2) 0.0073(2) 0.0048(3)
I1 0.03151(12) 0.05175(14) 0.03694(12) 0.00166(7) 0.01898(8) 0.00622(8)
O1 0.0299(10) 0.0489(12) 0.0630(13) 0.0051(9) 0.0180(9) -0.0058(10)
O2 0.0289(10) 0.0424(11) 0.0616(13) -0.0083(9) 0.0066(9) 0.0054(10)
O3 0.0303(11) 0.0986(19) 0.0378(11) 0.0063(11) 0.0069(9) 0.0226(12)
O4 0.0214(9) 0.0645(14) 0.0313(11) 0.0048(8) 0.0084(8) 0.0037(9)
C1 0.0206(11) 0.0297(12) 0.0318(13) 0.0004(9) 0.0095(10) 0.0015(10)
C2 0.0258(12) 0.0323(13) 0.0261(12) 0.0011(10) 0.0078(10) 0.0036(10)
C3 0.0249(12) 0.0336(13) 0.0297(12) -0.0003(10) 0.0144(10) 0.0007(10)
C4 0.0214(12) 0.0318(12) 0.0297(12) 0.0013(10) 0.0095(10) -0.0014(10)
C5 0.0255(12) 0.0278(12) 0.0296(12) -0.0006(9) 0.0101(10) -0.0019(9)
C6 0.0162(10) 0.0326(12) 0.0178(10) 0.0005(9) 0.0030(8) 0.0016(9)
C7 0.0390(15) 0.0479(16) 0.0289(13) -0.0033(13) 0.0075(11) 0.0030(12)
C8 0.0375(15) 0.0600(18) 0.0342(14) -0.0037(14) 0.0188(12) 0.0049(13)
C9 0.0274(13) 0.0495(16) 0.0362(14) -0.0016(12) 0.0135(12) 0.0028(12)
C10 0.0248(12) 0.0285(12) 0.0288(12) -0.0015(9) 0.0092(10) -0.0006(10)
O1W 0.0462(12) 0.0741(16) 0.0393(12) 0.0129(12) 0.0151(10) 0.0012(11)
O2W 0.0377(12) 0.0424(13) 0.0792(18) 0.0006(10) 0.0122(12) -0.0025(12)

loop_
_atom_type_symbol
_atom_type_description
_atom_type_scat_dispersion_real
_atom_type_scat_dispersion_imag
_atom_type_scat_source
C C 0.0033 0.0016 'International Tables Vol C Tables 4.2.6.8 and 6.1.1.4'
H H 0.0000 0.0000 'International Tables Vol C Tables 4.2.6.8 and 6.1.1.4'
N N 0.0061 0.0033 'International Tables Vol C Tables 4.2.6.8 and 6.1.1.4'
O O 0.0106 0.0060 'International Tables Vol C Tables 4.2.6.8 and 6.1.1.4'
S S 0.1246 0.1234 'International Tables Vol C Tables 4.2.6.8 and 6.1.1.4'
I I -0.4742 1.8119 'International Tables Vol C Tables 4.2.6.8 and 6.1.1.4'

loop_
_geom_angle_atom_site_label_1
_geom_angle_atom_site_label_2
_geom_angle_atom_site_label_3
_geom_angle
C11 N1 C15 123.4(3)
C11 N1 H1A 120(3)
C15 N1 H1A 117(3)
C14 N2 H2B 115(2)
C14 N2 H2C 119(2)
H2B N2 H2C 122(4)
N1 C11 C12 118.6(4)
N1 C11 H11A 120.7
C12 C11 H11A 120.7
C13 C12 C11 120.3(3)
C13 C12 H12A 119.9
C11 C12 H12A 119.9
C12 C13 C14 120.4(3)
C12 C13 H13A 119.8
C14 C13 H13A 119.8
N2 C14 C15 121.0(3)
N2 C14 C13 122.1(3)
C15 C14 C13 116.9(3)
N1 C15 C14 120.5(3)
N1 C15 H15A 119.8
C14 C15 H15A 119.8
O3 S1 O1 113.00(15)
O3 S1 O2 112.85(15)
O1 S1 O2 111.19(13)
O3 S1 C1 106.86(12)
O1 S1 C1 106.64(12)
O2 S1 C1 105.73(12)
C4 O4 H4 111(3)
C2 C1 C10 120.5(2)
C2 C1 S1 118.17(19)
C10 C1 S1 121.29(19)
C1 C2 C3 121.0(2)
C1 C2 H2A 119.5
C3 C2 H2A 119.5
C4 C3 C2 120.8(2)
C4 C3 I1 119.55(18)
C2 C3 I1 119.64(19)
O4 C4 C3 120.2(2)
O4 C4 C5 120.5(2)
C3 C4 C5 119.3(2)
C6 C5 C10 123.6(2)
C6 C5 C4 116.2(2)
C10 C5 C4 120.2(2)
C7 C6 C5 118.0(2)
C7 C6 H6 121.0
C5 C6 H6 121.0
C6 C7 C8 123.2(3)
C6 C7 H7 118.4
C8 C7 H7 118.4
C9 C8 C7 119.7(3)
C9 C8 H8 120.1
C7 C8 H8 120.1
C8 C9 C10 119.6(3)
C8 C9 H9 120.2
C10 C9 H9 120.2
C5 C10 C9 115.9(2)
C5 C10 C1 118.2(2)
C9 C10 C1 125.9(2)
H1WA O1W H1WB 103.8(15)
H2WA O2W H2WB 102.6(15)

loop_
_geom_bond_atom_site_label_1
_geom_bond_atom_site_label_2
_geom_bond_distance
N1 C11 1.325(5)
N1 C15 1.339(4)
N1 H1A 0.882(10)
N2 C14 1.353(4)
N2 H2B 0.886(10)
N2 H2C 0.888(10)
C11 C12 1.374(5)
C11 H11A 0.9300
C12 C13 1.369(5)
C12 H12A 0.9300
C13 C14 1.403(4)
C13 H13A 0.9300
C14 C15 1.382(4)
C15 H15A 0.9300
S1 O3 1.436(2)
S1 O1 1.456(2)
S1 O2 1.459(2)
S1 C1 1.778(2)
I1 C3 2.093(2)
O4 C4 1.347(3)
O4 H4 0.843(10)
C1 C2 1.366(4)
C1 C10 1.424(4)
C2 C3 1.402(4)
C2 H2A 0.9300
C3 C4 1.373(4)
C4 C5 1.425(4)
C5 C6 1.361(3)
C5 C10 1.417(4)
C6 C7 1.305(4)
C6 H6 0.9300
C7 C8 1.404(4)
C7 H7 0.9300
C8 C9 1.360(4)
C8 H8 0.9300
C9 C10 1.421(4)
C9 H9 0.9300
O1W H1WA 0.851(10)
O1W H1WB 0.847(10)
O2W H2WA 0.853(10)
O2W H2WB 0.856(10)

loop_
_geom_hbond_atom_site_label_D
_geom_hbond_atom_site_label_H
_geom_hbond_atom_site_label_A
_geom_hbond_site_symmetry_A
_geom_hbond_distance_DH
_geom_hbond_distance_HA
_geom_hbond_distance_DA
_geom_hbond_angle_DHA
N1 H1A O2W . 0.882(10) 1.853(13) 2.725(4) 170(4)
N2 H2B O1 . 0.886(10) 2.232(16) 3.085(3) 162(4)
N2 H2C O2 2_645 0.888(10) 2.179(11) 3.064(4) 175(3)
O4 H4 O1W . 0.843(10) 1.89(2) 2.655(3) 150(4)
O1W H1WB O3 4_565 0.847(10) 1.983(12) 2.822(3) 171(4)
O1W H1WA O4 3_565 0.851(10) 2.158(15) 2.944(3) 153(3)
O2W H2WA O1 3_655 0.853(10) 1.981(12) 2.820(3) 167(3)
O2W H2WB O2 3_665 0.856(10) 1.944(11) 2.796(3) 173(3)

loop_
_cod_related_entry_id
_cod_related_entry_database
_cod_related_entry_code
1 ChemSpider 30655496
